data_4350550
loop_
_publ_author_name
'Mezei, Gellert'
'Raptis, Raphael G.'
'Telser, Joshua'

_publ_section_title
;
 Trinuclear, antiferromagnetically coupled Cu(II) complex with an EPR
 spectrum of mononuclear Cu(II): effect of alcoholic solvents.
;
_journal_issue 22
_journal_name_full 'Inorganic chemistry'
_journal_page_first 8841
_journal_page_last 8843
_journal_paper_doi 10.1021/ic061186r
_journal_volume 45
_journal_year 2006
_chemical_formula_sum 'C26 H45 Cl3 Cu3 N10 O7'
_chemical_formula_weight 906.69
_space_group_IT_number 14
_space_group_name_Hall '-P 2yn'
_space_group_name_H-M_alt 'P 1 21/n 1'
_symmetry_cell_setting monoclinic
_symmetry_space_group_name_H-M 'P 1 21/n 1'
_atom_sites_solution_hydrogens geom
_atom_sites_solution_primary direct
_atom_sites_solution_secondary difmap
_audit_creation_method SHELXL-97
_cell_angle_alpha 90.00
_cell_angle_beta 99.307(7)
_cell_angle_gamma 90.00
_cell_formula_units_Z 4
_cell_length_a 9.062(4)
_cell_length_b 25.341(10)
_cell_length_c 17.698(7)
_cell_measurement_temperature 293(2)
_cell_volume 4011(3)
_computing_cell_refinement 'BRUKER SMART-NT V5.0'
_computing_data_collection 'BRUKER SMART-NT V5.0'
_computing_data_reduction 'BRUKER SAINT-NT V5/6.0'
_computing_molecular_graphics 'BRUKER SHELXTL-NT V5.1'
_computing_publication_material 'BRUKER SHELXTL-NT V5.1'
_computing_structure_refinement 'BRUKER SHELXTL-NT V5.1'
_computing_structure_solution 'BRUKER SHELXTL-NT V5.1'
_diffrn_ambient_temperature 293(2)
_diffrn_measured_fraction_theta_full 0.987
_diffrn_measured_fraction_theta_max 0.987
_diffrn_measurement_device_type 'Bruker AXS SMART CCD area detector'
_diffrn_measurement_method 'phi and omega scans'
_diffrn_radiation_monochromator graphite
_diffrn_radiation_source 'fine-focus sealed tube'
_diffrn_radiation_type MoK\a
_diffrn_radiation_wavelength 0.71073
_diffrn_reflns_av_R_equivalents 0.1552
_diffrn_reflns_av_sigmaI/netI 0.1213
_diffrn_reflns_limit_h_max 10
_diffrn_reflns_limit_h_min -9
_diffrn_reflns_limit_k_max 28
_diffrn_reflns_limit_k_min -25
_diffrn_reflns_limit_l_max 19
_diffrn_reflns_limit_l_min -19
_diffrn_reflns_number 17197
_diffrn_reflns_theta_full 23.36
_diffrn_reflns_theta_max 23.36
_diffrn_reflns_theta_min 1.42
_exptl_absorpt_coefficient_mu 1.828
_exptl_absorpt_correction_type none
_exptl_crystal_colour 'dark green'
_exptl_crystal_density_diffrn 1.502
_exptl_crystal_density_method 'not measured'
_exptl_crystal_description prism
_exptl_crystal_F_000 1860
_exptl_crystal_size_max 0.32
_exptl_crystal_size_mid 0.24
_exptl_crystal_size_min 0.20
_refine_diff_density_max 0.582
_refine_diff_density_min -1.053
_refine_diff_density_rms 0.206
_refine_ls_extinction_method none
_refine_ls_goodness_of_fit_ref 0.946
_refine_ls_hydrogen_treatment mixed
_refine_ls_matrix_type full
_refine_ls_number_parameters 447
_refine_ls_number_reflns 5754
_refine_ls_number_restraints 0
_refine_ls_restrained_S_all 0.946
_refine_ls_R_factor_all 0.1086
_refine_ls_R_factor_gt 0.0537
_refine_ls_shift/su_max 0.001
_refine_ls_shift/su_mean 0.000
_refine_ls_structure_factor_coef Fsqd
_refine_ls_weighting_details 'calc w=1/[\s^2^(Fo^2^)+(0.0695P)^2^+0.0000P] where P=(Fo^2^+2Fc^2^)/3''
_refine_ls_weighting_scheme calc
_refine_ls_wR_factor_gt 0.1220
_refine_ls_wR_factor_ref 0.1474
_reflns_number_gt 3273
_reflns_number_total 5754
_reflns_threshold_expression >2sigma(I)
_cod_data_source_file ic061186rsi20060925_114212.cif
_cod_data_source_block '[Bu4N][Cu3(mu3-OMe)(mu-4-O2N-pz)3Cl3],_(3).'
_cod_depositor_comments
;
The following automatic conversions were performed:

data item '_symmetry_cell_setting' value 'Monoclinic' was changed to
'monoclinic' in accordance with the
/home/saulius/struct/COD-crude-data/automatic-downloads/DataCite-retrospective/ACS/depositions/lib/dictionaries/cif_core.dic
dictionary named 'cif_core.dic' version 2.4.2 last updated on
2011-04-26.

Automatic conversion script
Id: cif_fix_values 6909 2019-04-08 15:41:33Z antanas 
;
_cod_original_sg_symbol_H-M P2(1)/n
_cod_database_code 4350550

loop_
_symmetry_equiv_pos_as_xyz
'x, y, z'
'-x+1/2, y+1/2, -z+1/2'
'-x, -y, -z'
'x-1/2, -y-1/2, z-1/2'

loop_
_atom_site_label
_atom_site_type_symbol
_atom_site_fract_x
_atom_site_fract_y
_atom_site_fract_z
_atom_site_U_iso_or_equiv
_atom_site_adp_type
_atom_site_occupancy
_atom_site_symmetry_multiplicity
_atom_site_calc_flag
_atom_site_refinement_flags
Cu1 Cu 0.17168(10) 0.93507(4) 0.68091(5) 0.0539(3) Uani 1 1 d .
Cu2 Cu 0.15091(9) 1.03069(4) 0.54871(4) 0.0441(3) Uani 1 1 d .
Cu3 Cu 0.05209(9) 0.96388(4) 0.30984(4) 0.0479(3) Uani 1 1 d .
Cl1 Cl 0.1896(3) 0.84774(10) 0.70020(17) 0.0930(8) Uani 1 1 d .
Cl2 Cl 0.1212(2) 1.04389(8) 0.41799(9) 0.0521(5) Uani 1 1 d .
Cl3 Cl 0.2749(2) 0.94033(10) 0.27759(11) 0.0671(6) Uani 1 1 d .
O1 O 0.1527(5) 1.01506(19) 0.6610(2) 0.0471(12) Uani 1 1 d .
O2 O 0.6188(7) 0.8456(3) 0.5191(3) 0.0773(18) Uani 1 1 d .
O3 O 0.6070(6) 0.9072(3) 0.4330(3) 0.0695(16) Uani 1 1 d .
O4 O 0.1073(10) 1.0482(4) 0.0094(4) 0.118(3) Uani 1 1 d .
O5 O -0.0624(11) 1.1090(5) 0.0098(5) 0.169(5) Uani 1 1 d .
O6 O 0.2537(10) 0.7635(3) 0.4456(5) 0.123(3) Uani 1 1 d .
O7 O 0.1023(9) 0.7608(3) 0.5275(5) 0.111(3) Uani 1 1 d .
N1 N 0.2902(6) 0.9317(3) 0.5986(3) 0.0511(16) Uani 1 1 d .
N2 N 0.2773(6) 0.9689(2) 0.5421(3) 0.0444(14) Uani 1 1 d .
N3 N 0.0321(6) 1.0930(3) 0.5604(3) 0.0454(15) Uani 1 1 d .
N6 N 0.0885(7) 0.9469(3) 0.7749(3) 0.0589(18) Uani 1 1 d .
N5 N 0.0061(7) 1.0113(3) 0.2223(3) 0.0535(17) Uani 1 1 d .
N4 N 0.0585(6) 0.9064(3) 0.3839(3) 0.0479(15) Uani 1 1 d .
N7 N 0.5641(7) 0.8860(3) 0.4877(4) 0.0564(17) Uani 1 1 d .
N8 N 0.0120(11) 1.0718(5) 0.0395(5) 0.102(3) Uani 1 1 d .
N9 N 0.1552(9) 0.7830(3) 0.4771(5) 0.076(2) Uani 1 1 d .
N10 N 0.2998(7) 0.7734(3) 0.1929(4) 0.076(2) Uani 1 1 d .
C1 C 0.3916(8) 0.8961(3) 0.5853(4) 0.056(2) Uani 1 1 d .
H1 H 0.4198 0.8662 0.6146 0.067 Uiso 1 1 calc R
C2 C 0.4477(8) 0.9113(3) 0.5200(4) 0.0479(19) Uani 1 1 d .
C3 C 0.3709(7) 0.9567(3) 0.4939(4) 0.0475(19) Uani 1 1 d .
H3 H 0.3826 0.9755 0.4501 0.057 Uiso 1 1 calc R
C4 C 0.0082(8) 1.1376(3) 0.5202(4) 0.054(2) Uani 1 1 d .
H4 H 0.0552 1.1473 0.4793 0.064 Uiso 1 1 calc R
C7 C 0.0995(9) 0.9204(4) 0.8399(5) 0.071(3) Uani 1 1 d .
H7 H 0.1568 0.8903 0.8525 0.085 Uiso 1 1 calc R
C9 C 0.0550(9) 1.0126(4) 0.1549(4) 0.063(2) Uani 1 1 d .
H9 H 0.1219 0.9892 0.1383 0.075 Uiso 1 1 calc R
C8 C -0.0120(10) 1.0550(4) 0.1148(4) 0.073(3) Uani 1 1 d .
C6 C 0.1370(8) 0.8619(3) 0.3920(4) 0.056(2) Uani 1 1 d .
H6 H 0.2079 0.8519 0.3622 0.067 Uiso 1 1 calc R
C5 C 0.0974(8) 0.8331(3) 0.4509(4) 0.0490(19) Uani 1 1 d .
C10 C 0.1482(9) 0.7996(4) 0.1954(5) 0.082(3) Uani 1 1 d .
H10A H 0.1094 0.7865 0.2398 0.098 Uiso 1 1 calc R
H10B H 0.1637 0.8373 0.2023 0.098 Uiso 1 1 calc R
C11 C 0.0302(9) 0.7905(5) 0.1243(6) 0.091(3) Uani 1 1 d .
H11A H 0.0590 0.8093 0.0812 0.110 Uiso 1 1 calc R
H11B H 0.0250 0.7532 0.1120 0.110 Uiso 1 1 calc R
C12 C -0.1197(14) 0.8093(6) 0.1372(10) 0.148(7) Uani 1 1 d .
H12A H -0.1899 0.8045 0.0902 0.177 Uiso 1 1 calc R
H12B H -0.1526 0.7870 0.1759 0.177 Uiso 1 1 calc R
C13 C -0.1267(14) 0.8601(8) 0.1594(9) 0.166(7) Uani 1 1 d .
H13A H -0.0805 0.8635 0.2120 0.249 Uiso 1 1 calc R
H13B H -0.2294 0.8709 0.1541 0.249 Uiso 1 1 calc R
H13C H -0.0751 0.8820 0.1280 0.249 Uiso 1 1 calc R
C14 C 0.3987(9) 0.7894(4) 0.2684(5) 0.082(3) Uani 1 1 d .
H14A H 0.4015 0.8276 0.2716 0.099 Uiso 1 1 calc R
H14B H 0.3530 0.7765 0.3108 0.099 Uiso 1 1 calc R
C15 C 0.5589(12) 0.7687(6) 0.2774(7) 0.156(7) Uani 1 1 d .
H15A H 0.5579 0.7322 0.2612 0.188 Uiso 1 1 calc R
H15B H 0.6146 0.7889 0.2449 0.188 Uiso 1 1 calc R
C16 C 0.6345(15) 0.7729(7) 0.3591(8) 0.172(8) Uani 1 1 d .
H16A H 0.6502 0.8101 0.3707 0.206 Uiso 1 1 calc R
H16B H 0.5652 0.7599 0.3911 0.206 Uiso 1 1 calc R
C17 C 0.768(2) 0.7476(8) 0.3810(10) 0.253(13) Uani 1 1 d .
H17A H 0.7526 0.7102 0.3789 0.380 Uiso 1 1 calc R
H17B H 0.8093 0.7577 0.4324 0.380 Uiso 1 1 calc R
H17C H 0.8365 0.7573 0.3472 0.380 Uiso 1 1 calc R
C18 C 0.2854(11) 0.7147(5) 0.1866(6) 0.091(3) Uani 1 1 d .
H18A H 0.3847 0.6998 0.1895 0.109 Uiso 1 1 calc R
H18B H 0.2301 0.7062 0.1365 0.109 Uiso 1 1 calc R
C19 C 0.2082(12) 0.6877(5) 0.2472(6) 0.100(4) Uani 1 1 d .
H19A H 0.1045 0.6988 0.2406 0.120 Uiso 1 1 calc R
H19B H 0.2562 0.6987 0.2977 0.120 Uiso 1 1 calc R
C20 C 0.2148(14) 0.6274(6) 0.2416(8) 0.121(5) Uani 1 1 d .
H20A H 0.1752 0.6166 0.1897 0.146 Uiso 1 1 calc R
H20B H 0.3182 0.6160 0.2528 0.146 Uiso 1 1 calc R
C21 C 0.1258(16) 0.6002(7) 0.2969(11) 0.167(7) Uani 1 1 d .
H21A H 0.1632 0.6113 0.3483 0.250 Uiso 1 1 calc R
H21B H 0.1363 0.5626 0.2931 0.250 Uiso 1 1 calc R
H21C H 0.0222 0.6096 0.2840 0.250 Uiso 1 1 calc R
C22 C 0.3651(11) 0.7928(5) 0.1247(5) 0.091(4) Uani 1 1 d .
H22A H 0.2996 0.7814 0.0787 0.109 Uiso 1 1 calc R
H22B H 0.4606 0.7754 0.1252 0.109 Uiso 1 1 calc R
C23 C 0.3897(12) 0.8520(5) 0.1182(6) 0.102(4) Uani 1 1 d .
H23A H 0.2958 0.8701 0.1195 0.123 Uiso 1 1 calc R
H23B H 0.4602 0.8636 0.1623 0.123 Uiso 1 1 calc R
C24 C 0.4478(14) 0.8678(6) 0.0463(8) 0.129(5) Uani 1 1 d .
H24A H 0.3782 0.8555 0.0024 0.155 Uiso 1 1 calc R
H24B H 0.5425 0.8501 0.0455 0.155 Uiso 1 1 calc R
C25 C 0.4704(19) 0.9273(7) 0.0384(11) 0.186(8) Uani 1 1 d .
H25A H 0.3810 0.9455 0.0457 0.279 Uiso 1 1 calc R
H25B H 0.4923 0.9349 -0.0118 0.279 Uiso 1 1 calc R
H25C H 0.5522 0.9387 0.0762 0.279 Uiso 1 1 calc R
C26 C 0.2817(10) 1.0422(4) 0.7079(5) 0.085(3) Uani 1 1 d .
H26A H 0.3728 1.0315 0.6912 0.128 Uiso 1 1 calc R
H26B H 0.2856 1.0330 0.7608 0.128 Uiso 1 1 calc R
H26C H 0.2700 1.0797 0.7020 0.128 Uiso 1 1 calc R

loop_
_atom_site_aniso_label
_atom_site_aniso_U_11
_atom_site_aniso_U_22
_atom_site_aniso_U_33
_atom_site_aniso_U_23
_atom_site_aniso_U_13
_atom_site_aniso_U_12
Cu1 0.0530(5) 0.0564(6) 0.0540(5) 0.0159(5) 0.0137(4) 0.0053(5)
Cu2 0.0434(5) 0.0504(6) 0.0386(4) 0.0040(4) 0.0065(3) 0.0074(4)
Cu3 0.0489(5) 0.0580(6) 0.0380(4) 0.0047(4) 0.0103(4) 0.0040(5)
Cl1 0.1065(18) 0.0617(16) 0.122(2) 0.0332(15) 0.0530(16) 0.0085(14)
Cl2 0.0568(11) 0.0604(13) 0.0381(8) 0.0018(9) 0.0046(7) 0.0079(10)
Cl3 0.0567(12) 0.0840(16) 0.0659(12) 0.0087(12) 0.0260(9) 0.0110(11)
O1 0.047(3) 0.054(3) 0.039(2) 0.004(2) 0.004(2) 0.004(2)
O2 0.082(4) 0.069(4) 0.083(4) 0.011(3) 0.019(3) 0.035(4)
O3 0.064(3) 0.085(5) 0.062(4) 0.007(3) 0.020(3) 0.010(3)
O4 0.134(7) 0.169(9) 0.060(4) 0.019(5) 0.038(4) -0.005(6)
O5 0.155(8) 0.254(13) 0.102(6) 0.114(8) 0.032(5) 0.050(8)
O6 0.155(7) 0.094(6) 0.143(7) 0.045(5) 0.088(6) 0.076(6)
O7 0.138(6) 0.088(6) 0.121(6) 0.054(5) 0.068(5) 0.042(5)
N1 0.040(3) 0.055(4) 0.058(4) 0.007(3) 0.007(3) 0.000(3)
N2 0.040(3) 0.046(4) 0.045(3) 0.009(3) 0.002(3) 0.009(3)
N3 0.037(3) 0.055(4) 0.044(3) 0.009(3) 0.007(3) 0.011(3)
N6 0.054(4) 0.072(5) 0.050(4) 0.013(3) 0.007(3) 0.003(4)
N5 0.064(4) 0.060(5) 0.036(3) 0.005(3) 0.006(3) -0.003(4)
N4 0.047(3) 0.052(4) 0.046(3) -0.001(3) 0.012(3) 0.008(3)
N7 0.049(4) 0.059(5) 0.060(4) -0.006(4) 0.003(3) 0.006(4)
N8 0.092(6) 0.157(10) 0.056(5) 0.038(6) 0.012(5) -0.006(7)
N9 0.091(5) 0.054(5) 0.088(5) 0.017(4) 0.033(4) 0.020(4)
N10 0.065(4) 0.102(7) 0.057(4) -0.022(4) -0.002(3) 0.029(4)
C1 0.047(4) 0.053(6) 0.067(5) 0.020(4) 0.007(4) 0.010(4)
C2 0.043(4) 0.046(5) 0.052(4) 0.000(4) 0.002(3) 0.007(4)
C3 0.040(4) 0.063(6) 0.039(4) 0.001(4) 0.008(3) 0.003(4)
C4 0.052(4) 0.059(6) 0.053(4) 0.006(4) 0.017(4) 0.009(4)
C7 0.066(5) 0.085(7) 0.060(5) 0.041(5) 0.007(4) 0.007(5)
C9 0.073(5) 0.074(7) 0.043(4) -0.009(4) 0.014(4) -0.010(5)
C8 0.073(5) 0.110(8) 0.036(4) 0.019(5) 0.007(4) -0.002(6)
C6 0.051(4) 0.059(6) 0.059(5) 0.000(4) 0.014(4) 0.009(4)
C5 0.056(4) 0.044(5) 0.050(4) 0.009(4) 0.015(4) 0.014(4)
C10 0.060(5) 0.109(8) 0.073(6) -0.025(6) 0.002(4) 0.033(5)
C11 0.060(5) 0.115(9) 0.093(7) -0.021(6) -0.008(5) 0.018(6)
C12 0.091(9) 0.147(15) 0.186(14) -0.079(12) -0.035(9) 0.014(9)
C13 0.096(9) 0.23(2) 0.157(14) -0.030(14) -0.026(9) 0.044(12)
C14 0.078(6) 0.102(8) 0.061(5) -0.027(5) -0.006(4) 0.029(6)
C15 0.096(8) 0.219(17) 0.130(10) -0.098(11) -0.053(7) 0.084(10)
C16 0.122(10) 0.235(19) 0.133(11) -0.092(12) -0.058(9) 0.062(12)
C17 0.25(2) 0.21(2) 0.23(2) -0.088(16) -0.167(18) 0.060(17)
C18 0.081(6) 0.104(9) 0.084(7) -0.036(7) -0.001(5) 0.022(6)
C19 0.086(7) 0.113(10) 0.096(8) -0.022(7) 0.004(6) 0.023(7)
C20 0.102(9) 0.107(11) 0.142(11) -0.019(9) -0.020(8) 0.028(8)
C21 0.133(12) 0.136(14) 0.224(19) 0.030(14) 0.008(12) 0.021(11)
C22 0.075(6) 0.135(11) 0.061(6) -0.028(6) 0.004(5) 0.026(7)
C23 0.094(8) 0.133(12) 0.080(7) -0.008(7) 0.015(6) 0.010(8)
C24 0.107(9) 0.163(15) 0.124(10) 0.013(10) 0.034(7) 0.026(10)
C25 0.195(16) 0.138(15) 0.23(2) 0.061(15) 0.061(14) 0.021(14)
C26 0.078(6) 0.113(9) 0.062(5) -0.001(6) 0.007(4) -0.025(6)

loop_
_atom_type_symbol
_atom_type_description
_atom_type_scat_dispersion_real
_atom_type_scat_dispersion_imag
_atom_type_scat_source
Cu Cu 0.3201 1.2651 'International Tables Vol C Tables 4.2.6.8 and 6.1.1.4'
Cl Cl 0.1484 0.1585 'International Tables Vol C Tables 4.2.6.8 and 6.1.1.4'
O O 0.0106 0.0060 'International Tables Vol C Tables 4.2.6.8 and 6.1.1.4'
N N 0.0061 0.0033 'International Tables Vol C Tables 4.2.6.8 and 6.1.1.4'
C C 0.0033 0.0016 'International Tables Vol C Tables 4.2.6.8 and 6.1.1.4'
H H 0.0000 0.0000 'International Tables Vol C Tables 4.2.6.8 and 6.1.1.4'

loop_
_geom_angle_atom_site_label_1
_geom_angle_atom_site_label_2
_geom_angle_atom_site_label_3
_geom_angle
_geom_angle_site_symmetry_1
_geom_angle_site_symmetry_3
N1 Cu1 N6 167.9(3) . .
N1 Cu1 O1 87.5(2) . .
N6 Cu1 O1 87.8(2) . .
N1 Cu1 Cl1 92.0(2) . .
N6 Cu1 Cl1 92.9(2) . .
O1 Cu1 Cl1 178.83(15) . .
N3 Cu2 N2 176.9(2) . .
N3 Cu2 O1 88.4(2) . .
N2 Cu2 O1 89.4(2) . .
N3 Cu2 Cl2 90.67(17) . .
N2 Cu2 Cl2 91.77(17) . .
O1 Cu2 Cl2 173.18(14) . .
N5 Cu3 N4 166.1(2) . .
N5 Cu3 O1 87.4(2) . 3_576
N4 Cu3 O1 87.5(2) . 3_576
N5 Cu3 Cl3 92.7(2) . .
N4 Cu3 Cl3 92.37(18) . .
O1 Cu3 Cl3 179.57(16) 3_576 .
C26 O1 Cu2 109.7(4) . .
C26 O1 Cu1 108.9(5) . .
Cu2 O1 Cu1 110.3(2) . .
C26 O1 Cu3 113.3(5) . 3_576
Cu2 O1 Cu3 109.18(19) . 3_576
Cu1 O1 Cu3 105.3(2) . 3_576
C1 N1 N2 108.5(6) . .
C1 N1 Cu1 129.9(5) . .
N2 N1 Cu1 121.6(5) . .
C3 N2 N1 108.7(6) . .
C3 N2 Cu2 131.6(5) . .
N1 N2 Cu2 119.4(5) . .
C4 N3 N4 107.9(6) . 3_576
C4 N3 Cu2 132.7(5) . .
N4 N3 Cu2 119.2(5) 3_576 .
C7 N6 N5 108.8(7) . 3_576
C7 N6 Cu1 132.6(7) . .
N5 N6 Cu1 118.6(4) 3_576 .
C9 N5 N6 108.2(6) . 3_576
C9 N5 Cu3 131.6(6) . .
N6 N5 Cu3 120.2(5) 3_576 .
C6 N4 N3 107.6(6) . 3_576
C6 N4 Cu3 131.5(5) . .
N3 N4 Cu3 120.9(5) 3_576 .
O3 N7 O2 124.4(7) . .
O3 N7 C2 117.9(7) . .
O2 N7 C2 117.6(7) . .
O5 N8 O4 124.0(9) . .
O5 N8 C8 117.8(11) . .
O4 N8 C8 118.2(10) . .
O7 N9 O6 123.1(8) . .
O7 N9 C5 118.9(8) . .
O6 N9 C5 117.9(8) . .
C18 N10 C22 107.7(8) . .
C18 N10 C10 111.5(8) . .
C22 N10 C10 110.5(7) . .
C18 N10 C14 111.1(7) . .
C22 N10 C14 111.1(7) . .
C10 N10 C14 105.0(6) . .
N1 C1 C2 108.3(7) . .
C3 C2 C1 106.0(7) . .
C3 C2 N7 127.1(7) . .
C1 C2 N7 126.9(7) . .
N2 C3 C2 108.4(6) . .
N3 C4 C5 108.8(7) . 3_576
N6 C7 C8 108.1(8) . 3_576
N5 C9 C8 107.4(8) . .
C7 C8 C9 107.6(7) 3_576 .
C7 C8 N8 126.5(10) 3_576 .
C9 C8 N8 125.9(10) . .
N4 C6 C5 109.4(7) . .
C6 C5 C4 106.3(7) . 3_576
C6 C5 N9 126.6(7) . .
C4 C5 N9 127.1(7) 3_576 .
C11 C10 N10 114.9(7) . .
C12 C11 C10 111.0(9) . .
C13 C12 C11 115.8(13) . .
C15 C14 N10 114.2(7) . .
C16 C15 C14 110.8(10) . .
C17 C16 C15 119.0(13) . .
N10 C18 C19 115.8(9) . .
C18 C19 C20 111.9(10) . .
C21 C20 C19 112.2(12) . .
N10 C22 C23 117.5(8) . .
C24 C23 C22 113.5(11) . .
C23 C24 C25 114.1(13) . .

loop_
_geom_bond_atom_site_label_1
_geom_bond_atom_site_label_2
_geom_bond_distance
_geom_bond_site_symmetry_2
Cu1 N1 1.946(6) .
Cu1 N6 1.957(7) .
Cu1 O1 2.060(5) .
Cu1 Cl1 2.241(3) .
Cu2 N3 1.942(6) .
Cu2 N2 1.954(6) .
Cu2 O1 2.024(4) .
Cu2 Cl2 2.310(2) .
Cu3 N5 1.951(6) .
Cu3 N4 1.954(6) .
Cu3 O1 2.074(5) 3_576
Cu3 Cl3 2.265(2) .
O1 C26 1.489(9) .
O1 Cu3 2.074(5) 3_576
O2 N7 1.231(8) .
O3 N7 1.225(8) .
O4 N8 1.240(12) .
O5 N8 1.228(12) .
O6 N9 1.230(9) .
O7 N9 1.217(9) .
N1 C1 1.335(9) .
N1 N2 1.367(8) .
N2 C3 1.333(9) .
N3 C4 1.334(9) .
N3 N4 1.382(8) 3_576
N6 C7 1.321(9) .
N6 N5 1.369(9) 3_576
N5 C9 1.339(9) .
N5 N6 1.369(9) 3_576
N4 C6 1.328(9) .
N4 N3 1.382(8) 3_576
N7 C2 1.430(10) .
N8 C8 1.447(11) .
N9 C5 1.422(10) .
N10 C18 1.496(13) .
N10 C22 1.512(13) .
N10 C10 1.533(10) .
N10 C14 1.538(10) .
C1 C2 1.391(10) .
C2 C3 1.385(10) .
C4 C5 1.373(10) 3_576
C7 C8 1.366(12) 3_576
C9 C8 1.375(12) .
C8 C7 1.366(12) 3_576
C6 C5 1.367(10) .
C5 C4 1.373(10) 3_576
C10 C11 1.532(11) .
C11 C12 1.492(16) .
C12 C13 1.35(2) .
C14 C15 1.528(12) .
C15 C16 1.500(15) .
C16 C17 1.371(18) .
C18 C19 1.532(15) .
C19 C20 1.533(17) .
C20 C21 1.529(19) .
C22 C23 1.524(16) .
C23 C24 1.507(16) .
C24 C25 1.53(2) .
